data_7033437
loop_
_publ_author_name
'Mede, Ralf'
'Lorett-Vel\'asquez, Vaneza Paola'
'Klein, Moritz'
'G\"orls, Helmar'
'Schmitt, Michael'
'Gessner, Guido'
'Heinemann, Stefan H.'
'Popp, J\"urgen'
'Westerhausen, Matthias'

_publ_section_title
;
 Carbon monoxide release properties and molecular structures of
 phenylthiolatomanganese(i) carbonyl complexes of the type
 [(OC)4Mn(\m-S-aryl)]2.
;
_journal_issue 7
_journal_name_full 'Dalton transactions (Cambridge, England : 2003)'
_journal_page_first 3020
_journal_page_last 3033
_journal_paper_doi 10.1039/c4dt03567d
_journal_volume 44
_journal_year 2015
_chemical_formula_moiety 'C36 H16 F4 Mn4 O12 S4'
_chemical_formula_sum 'C36 H16 F4 Mn4 O12 S4'
_chemical_formula_weight 1064.49
_space_group_IT_number 61
_symmetry_cell_setting orthorhombic
_symmetry_space_group_name_Hall '-P 2ac 2ab'
_symmetry_space_group_name_H-M 'P b c a'
_atom_sites_solution_hydrogens geom
_atom_sites_solution_primary direct
_atom_sites_solution_secondary difmap
_audit_creation_method SHELXL-97
_audit_update_record
;
2014-09-29 deposited with the CCDC.
2014-12-17 downloaded from the CCDC.
;
_cell_angle_alpha 90
_cell_angle_beta 90
_cell_angle_gamma 90
_cell_formula_units_Z 8
_cell_length_a 19.6504(2)
_cell_length_b 19.5146(3)
_cell_length_c 20.7347(3)
_cell_measurement_temperature 133(2)
_cell_volume 7951.13(19)
_computing_cell_refinement DENZO
_computing_data_collection COLLECT
_computing_data_reduction DENZO
_computing_molecular_graphics SHELXTL/PC
_computing_publication_material SHELXL-97
_computing_structure_refinement 'SHELXL-97 (Sheldrick, 2008)'
_computing_structure_solution 'SHELXS-97 (Sheldrick, 2008)'
_diffrn_ambient_temperature 133(2)
_diffrn_measured_fraction_theta_full 0.998
_diffrn_measured_fraction_theta_max 0.998
_diffrn_measurement_device_type KappaCCD
_diffrn_measurement_method 'phi- + omega-scan'
_diffrn_radiation_monochromator graphite
_diffrn_radiation_source 'fine-focus sealed tube'
_diffrn_radiation_type MoK\a
_diffrn_radiation_wavelength 0.71073
_diffrn_reflns_av_R_equivalents 0.0555
_diffrn_reflns_av_sigmaI/netI 0.0334
_diffrn_reflns_limit_h_max 25
_diffrn_reflns_limit_h_min -25
_diffrn_reflns_limit_k_max 25
_diffrn_reflns_limit_k_min -23
_diffrn_reflns_limit_l_max 26
_diffrn_reflns_limit_l_min -22
_diffrn_reflns_number 44429
_diffrn_reflns_theta_full 27.47
_diffrn_reflns_theta_max 27.47
_diffrn_reflns_theta_min 2.45
_exptl_absorpt_coefficient_mu 1.532
_exptl_absorpt_correction_T_max 0.9949
_exptl_absorpt_correction_T_min 0.8548
_exptl_absorpt_correction_type multi-scan
_exptl_absorpt_process_details 'SADABS, Bruker-AXS, 2002'
_exptl_crystal_colour yellow
_exptl_crystal_density_diffrn 1.778
_exptl_crystal_density_method 'not measured'
_exptl_crystal_description prism
_exptl_crystal_F_000 4224
_exptl_crystal_size_max 0.042
_exptl_crystal_size_mid 0.038
_exptl_crystal_size_min 0.035
_refine_diff_density_max 0.398
_refine_diff_density_min -0.370
_refine_diff_density_rms 0.074
_refine_ls_extinction_method none
_refine_ls_goodness_of_fit_ref 1.128
_refine_ls_hydrogen_treatment refall
_refine_ls_matrix_type full
_refine_ls_number_parameters 605
_refine_ls_number_reflns 9076
_refine_ls_number_restraints 0
_refine_ls_restrained_S_all 1.128
_refine_ls_R_factor_all 0.0566
_refine_ls_R_factor_gt 0.0395
_refine_ls_shift/su_max 0.001
_refine_ls_shift/su_mean 0.000
_refine_ls_structure_factor_coef Fsqd
_refine_ls_weighting_details 'calc w=1/[\s^2^(Fo^2^)+(0.0211P)^2^+12.1604P] where P=(Fo^2^+2Fc^2^)/3'
_refine_ls_weighting_scheme calc
_refine_ls_wR_factor_gt 0.0756
_refine_ls_wR_factor_ref 0.0826
_reflns_number_gt 7296
_reflns_number_total 9076
_reflns_threshold_expression >2sigma(I)
_cod_data_source_file c4dt03567d2.cif
_cod_data_source_block FO4938
_cod_depositor_comments 'Adding full bibliography for 7033427--7033440.cif.'
_cod_database_code 7033437
_publcif_datablock.id {1e443e11-b43d-4caf-a3a8-e6dbb952731b}

loop_
_symmetry_equiv_pos_as_xyz
'x, y, z'
'-x+1/2, -y, z+1/2'
'-x, y+1/2, -z+1/2'
'x+1/2, -y+1/2, -z'
'-x, -y, -z'
'x-1/2, y, -z-1/2'
'x, -y-1/2, z-1/2'
'-x-1/2, y-1/2, z'

loop_
_atom_site_label
_atom_site_type_symbol
_atom_site_fract_x
_atom_site_fract_y
_atom_site_fract_z
_atom_site_U_iso_or_equiv
_atom_site_adp_type
_atom_site_occupancy
_atom_site_symmetry_multiplicity
_atom_site_calc_flag
Mn1A Mn 0.41722(2) 0.66418(2) 0.549382(18) 0.01618(9) Uani 1 1 d
S1A S 0.44315(3) 0.78461(3) 0.53676(3) 0.01561(13) Uani 1 1 d
F1A F 0.64808(9) 0.90558(9) 0.70987(9) 0.0343(4) Uani 1 1 d
O1A O 0.55945(11) 0.61593(12) 0.56269(11) 0.0353(5) Uani 1 1 d
O2A O 0.36749(13) 0.52249(12) 0.53218(12) 0.0439(6) Uani 1 1 d
O3A O 0.39665(13) 0.65001(13) 0.68980(10) 0.0392(6) Uani 1 1 d
C1A C 0.50548(13) 0.82286(14) 0.58875(12) 0.0183(5) Uani 1 1 d
C2A C 0.53784(15) 0.88310(15) 0.57194(15) 0.0246(6) Uani 1 1 d
H2A H 0.5293(17) 0.9055(18) 0.5330(16) 0.033(9) Uiso 1 1 d
C3A C 0.58616(15) 0.91200(15) 0.61299(15) 0.0265(6) Uani 1 1 d
H3A H 0.6070(18) 0.950(2) 0.6029(17) 0.041(10) Uiso 1 1 d
C4A C 0.59980(14) 0.87887(15) 0.67024(14) 0.0237(6) Uani 1 1 d
C5A C 0.56719(16) 0.82058(17) 0.68886(14) 0.0277(7) Uani 1 1 d
H5A H 0.5754(17) 0.8021(18) 0.7276(17) 0.034(9) Uiso 1 1 d
C6A C 0.51935(15) 0.79193(16) 0.64737(14) 0.0245(6) Uani 1 1 d
H6A H 0.4928(15) 0.7509(16) 0.6599(14) 0.021(8) Uiso 1 1 d
C7A C 0.50505(15) 0.63538(14) 0.55573(13) 0.0225(6) Uani 1 1 d
C8A C 0.38685(15) 0.57710(15) 0.54012(14) 0.0248(6) Uani 1 1 d
C9A C 0.40630(14) 0.65791(15) 0.63608(14) 0.0241(6) Uani 1 1 d
Mn1B Mn 0.456298(19) 0.79028(2) 0.422243(18) 0.01565(9) Uani 1 1 d
S1B S 0.41052(3) 0.67852(3) 0.43559(3) 0.01569(13) Uani 1 1 d
F1B F 0.54445(9) 0.48655(9) 0.25698(8) 0.0318(4) Uani 1 1 d
O1B O 0.49440(11) 0.93613(11) 0.40734(10) 0.0305(5) Uani 1 1 d
O2B O 0.46572(13) 0.76635(13) 0.28217(10) 0.0427(6) Uani 1 1 d
O3B O 0.59990(10) 0.74596(12) 0.42941(11) 0.0338(5) Uani 1 1 d
C1B C 0.44963(13) 0.61645(13) 0.38367(12) 0.0164(5) Uani 1 1 d
C2B C 0.41429(14) 0.59009(14) 0.33128(13) 0.0207(6) Uani 1 1 d
H2B H 0.3689(16) 0.6018(16) 0.3246(15) 0.025(8) Uiso 1 1 d
C3B C 0.44629(14) 0.54595(15) 0.28836(14) 0.0225(6) Uani 1 1 d
H3B H 0.4237(15) 0.5257(15) 0.2533(13) 0.014(7) Uiso 1 1 d
C4B C 0.51314(15) 0.52940(14) 0.29941(14) 0.0235(6) Uani 1 1 d
C5B C 0.54965(15) 0.55456(16) 0.35048(14) 0.0255(6) Uani 1 1 d
H5B H 0.5952(18) 0.5437(17) 0.3584(16) 0.032(9) Uiso 1 1 d
C6B C 0.51747(14) 0.59837(15) 0.39351(14) 0.0235(6) Uani 1 1 d
H6B H 0.5451(16) 0.6158(16) 0.4294(15) 0.024(8) Uiso 1 1 d
C7B C 0.47984(13) 0.88000(14) 0.41430(13) 0.0200(6) Uani 1 1 d
C8B C 0.45973(15) 0.77770(15) 0.33568(14) 0.0240(6) Uani 1 1 d
C9B C 0.54443(14) 0.76357(14) 0.42734(13) 0.0214(6) Uani 1 1 d
Mn1C Mn 0.33328(2) 0.83460(2) 0.545658(18) 0.01561(9) Uani 1 1 d
S1C S 0.33729(3) 0.81292(3) 0.43282(3) 0.01508(13) Uani 1 1 d
F1C F 0.20499(9) 1.00401(9) 0.25248(8) 0.0275(4) Uani 1 1 d
O1C O 0.37767(12) 0.97617(11) 0.51908(11) 0.0329(5) Uani 1 1 d
O2C O 0.35670(12) 0.85866(13) 0.68475(10) 0.0365(5) Uani 1 1 d
O3C O 0.19030(11) 0.87989(11) 0.55954(11) 0.0322(5) Uani 1 1 d
C1C C 0.29794(13) 0.87288(13) 0.37910(12) 0.0168(5) Uani 1 1 d
C2C C 0.22970(14) 0.89008(14) 0.38791(13) 0.0197(5) Uani 1 1 d
H2C H 0.2030(14) 0.8720(15) 0.4238(14) 0.015(7) Uiso 1 1 d
C3C C 0.19772(14) 0.93408(14) 0.34486(14) 0.0208(6) Uani 1 1 d
H3C H 0.1540(16) 0.9461(16) 0.3493(14) 0.020(8) Uiso 1 1 d
C4C C 0.23528(14) 0.95964(13) 0.29428(13) 0.0191(5) Uani 1 1 d
C5C C 0.30240(14) 0.94346(14) 0.28403(13) 0.0205(6) Uani 1 1 d
H5C H 0.3263(16) 0.9645(16) 0.2506(14) 0.019(8) Uiso 1 1 d
C6C C 0.33396(14) 0.89936(14) 0.32749(13) 0.0193(5) Uani 1 1 d
H6C H 0.3797(14) 0.8834(14) 0.3209(13) 0.012(7) Uiso 1 1 d
C7C C 0.36093(14) 0.92134(14) 0.53056(13) 0.0214(6) Uani 1 1 d
C8C C 0.34604(15) 0.84722(15) 0.63167(13) 0.0230(6) Uani 1 1 d
C9C C 0.24494(14) 0.86156(14) 0.55226(13) 0.0203(5) Uani 1 1 d
Mn1D Mn 0.290909(19) 0.70111(2) 0.426705(18) 0.01522(9) Uani 1 1 d
S1D S 0.30715(3) 0.71385(3) 0.54041(3) 0.01551(13) Uani 1 1 d
F1D F 0.09995(9) 0.60918(9) 0.72096(8) 0.0315(4) Uani 1 1 d
O1D O 0.27746(13) 0.71182(12) 0.28537(10) 0.0384(6) Uani 1 1 d
O2D O 0.14827(10) 0.74729(11) 0.43798(11) 0.0312(5) Uani 1 1 d
O3D O 0.24794(11) 0.55575(10) 0.42368(10) 0.0296(5) Uani 1 1 d
C1D C 0.24488(13) 0.68062(14) 0.59520(12) 0.0180(5) Uani 1 1 d
C2D C 0.23466(15) 0.71313(15) 0.65350(13) 0.0236(6) Uani 1 1 d
H2D H 0.2585(17) 0.7560(18) 0.6641(15) 0.033(9) Uiso 1 1 d
C3D C 0.18614(15) 0.68865(16) 0.69664(14) 0.0259(6) Uani 1 1 d
H3D H 0.1806(16) 0.7069(16) 0.7343(16) 0.022(8) Uiso 1 1 d
C4D C 0.14893(14) 0.63206(15) 0.67986(13) 0.0226(6) Uani 1 1 d
C5D C 0.15915(16) 0.59817(15) 0.62275(15) 0.0265(6) Uani 1 1 d
H5D H 0.1346(17) 0.5603(18) 0.6161(15) 0.028(9) Uiso 1 1 d
C6D C 0.20736(15) 0.62236(15) 0.58003(14) 0.0228(6) Uani 1 1 d
H6D H 0.2127(15) 0.6014(16) 0.5400(15) 0.020(8) Uiso 1 1 d
C7D C 0.28481(14) 0.70623(14) 0.33958(13) 0.0222(6) Uani 1 1 d
C8D C 0.20314(14) 0.72893(14) 0.43340(13) 0.0204(5) Uani 1 1 d
C9D C 0.26535(13) 0.61184(14) 0.42546(13) 0.0195(5) Uani 1 1 d

loop_
_atom_site_aniso_label
_atom_site_aniso_U_11
_atom_site_aniso_U_22
_atom_site_aniso_U_33
_atom_site_aniso_U_23
_atom_site_aniso_U_13
_atom_site_aniso_U_12
Mn1A 0.0178(2) 0.01593(19) 0.01487(19) 0.00139(15) -0.00226(15) -0.00139(15)
S1A 0.0161(3) 0.0170(3) 0.0138(3) -0.0002(2) -0.0004(2) -0.0020(2)
F1A 0.0318(10) 0.0319(10) 0.0391(10) -0.0074(8) -0.0153(8) -0.0067(8)
O1A 0.0260(12) 0.0403(13) 0.0398(13) 0.0022(11) -0.0095(10) 0.0080(10)
O2A 0.0577(16) 0.0209(12) 0.0530(15) 0.0072(11) -0.0215(13) -0.0107(11)
O3A 0.0514(15) 0.0511(15) 0.0150(10) 0.0070(10) -0.0020(10) -0.0168(12)
C1A 0.0152(13) 0.0209(13) 0.0188(13) -0.0028(11) -0.0002(10) -0.0012(10)
C2A 0.0256(15) 0.0203(14) 0.0279(15) 0.0019(12) -0.0066(12) 0.0005(11)
C3A 0.0264(15) 0.0183(14) 0.0347(17) -0.0009(13) -0.0023(13) -0.0053(12)
C4A 0.0191(13) 0.0244(15) 0.0275(15) -0.0089(12) -0.0055(11) -0.0015(11)
C5A 0.0294(16) 0.0373(18) 0.0165(14) 0.0001(13) -0.0047(12) -0.0075(13)
C6A 0.0238(15) 0.0293(16) 0.0204(14) 0.0016(12) -0.0017(11) -0.0107(12)
C7A 0.0266(15) 0.0211(14) 0.0199(13) 0.0005(11) -0.0060(11) -0.0017(11)
C8A 0.0278(15) 0.0246(15) 0.0221(14) 0.0055(12) -0.0091(12) 0.0006(12)
C9A 0.0227(14) 0.0253(15) 0.0243(15) 0.0011(12) -0.0056(11) -0.0076(11)
Mn1B 0.01577(19) 0.01703(19) 0.01416(19) 0.00175(15) 0.00144(15) 0.00174(15)
S1B 0.0158(3) 0.0164(3) 0.0149(3) -0.0011(2) -0.0005(2) 0.0023(2)
F1B 0.0280(10) 0.0313(10) 0.0362(10) -0.0140(8) 0.0062(7) 0.0075(8)
O1B 0.0321(12) 0.0212(11) 0.0383(12) 0.0064(9) 0.0023(10) -0.0010(9)
O2B 0.0650(17) 0.0475(15) 0.0158(11) 0.0008(10) 0.0051(10) 0.0235(13)
O3B 0.0191(10) 0.0340(12) 0.0484(14) 0.0102(11) 0.0031(10) 0.0038(9)
C1B 0.0182(13) 0.0142(12) 0.0168(12) 0.0007(10) 0.0025(10) 0.0018(10)
C2B 0.0182(14) 0.0211(14) 0.0229(14) -0.0040(11) 0.0007(11) 0.0002(11)
C3B 0.0220(14) 0.0230(14) 0.0225(14) -0.0064(11) 0.0021(11) -0.0007(11)
C4B 0.0236(15) 0.0194(14) 0.0273(15) -0.0033(11) 0.0056(11) 0.0035(11)
C5B 0.0187(14) 0.0287(16) 0.0290(15) -0.0026(12) -0.0019(12) 0.0089(12)
C6B 0.0209(14) 0.0278(15) 0.0218(14) -0.0021(12) -0.0053(11) 0.0039(11)
C7B 0.0160(13) 0.0244(14) 0.0196(13) 0.0036(11) 0.0020(10) 0.0040(10)
C8B 0.0264(15) 0.0229(14) 0.0226(15) 0.0040(11) 0.0021(11) 0.0068(12)
C9B 0.0228(14) 0.0196(13) 0.0218(14) 0.0038(11) 0.0008(11) -0.0022(11)
Mn1C 0.0171(2) 0.01577(19) 0.01394(19) -0.00137(15) 0.00185(15) -0.00103(15)
S1C 0.0161(3) 0.0159(3) 0.0133(3) 0.0008(2) 0.0006(2) 0.0015(2)
F1C 0.0247(9) 0.0291(9) 0.0287(9) 0.0126(7) -0.0014(7) 0.0082(7)
O1C 0.0438(13) 0.0175(10) 0.0375(13) -0.0007(9) 0.0083(10) -0.0059(9)
O2C 0.0441(14) 0.0470(15) 0.0184(11) -0.0071(10) 0.0026(10) -0.0127(11)
O3C 0.0235(11) 0.0304(12) 0.0426(13) -0.0008(10) 0.0073(9) 0.0042(9)
C1C 0.0213(13) 0.0136(12) 0.0156(12) -0.0029(10) -0.0019(10) 0.0027(10)
C2C 0.0182(13) 0.0191(13) 0.0219(14) 0.0022(11) 0.0016(11) -0.0007(10)
C3C 0.0163(14) 0.0194(13) 0.0267(15) 0.0019(11) -0.0006(11) 0.0022(10)
C4C 0.0222(14) 0.0152(12) 0.0201(13) 0.0042(10) -0.0055(10) 0.0024(10)
C5C 0.0203(14) 0.0206(14) 0.0207(14) 0.0022(11) 0.0023(11) -0.0003(11)
C6C 0.0174(13) 0.0227(14) 0.0177(13) 0.0006(11) 0.0006(10) 0.0020(11)
C7C 0.0254(14) 0.0206(14) 0.0182(13) -0.0037(11) 0.0029(11) 0.0000(11)
C8C 0.0254(14) 0.0225(14) 0.0210(14) -0.0017(11) 0.0049(11) -0.0053(11)
C9C 0.0250(15) 0.0166(12) 0.0192(13) -0.0011(10) 0.0044(11) -0.0008(11)
Mn1D 0.01609(19) 0.01632(19) 0.01326(18) -0.00162(15) -0.00073(15) 0.00162(14)
S1D 0.0168(3) 0.0165(3) 0.0132(3) -0.0001(2) 0.0006(2) -0.0017(2)
F1D 0.0284(9) 0.0367(10) 0.0293(9) 0.0061(8) 0.0098(7) -0.0082(8)
O1D 0.0537(15) 0.0453(14) 0.0162(10) -0.0011(10) -0.0024(10) 0.0174(12)
O2D 0.0187(10) 0.0280(11) 0.0469(13) -0.0075(10) -0.0017(9) 0.0024(9)
O3D 0.0354(12) 0.0193(10) 0.0341(12) -0.0055(9) 0.0002(10) -0.0021(9)
C1D 0.0160(13) 0.0211(13) 0.0168(12) 0.0028(10) 0.0002(10) 0.0012(10)
C2D 0.0265(15) 0.0254(15) 0.0188(13) -0.0032(11) 0.0015(11) -0.0072(12)
C3D 0.0277(16) 0.0329(16) 0.0172(14) -0.0041(12) 0.0051(12) -0.0057(12)
C4D 0.0202(14) 0.0268(15) 0.0207(13) 0.0051(12) 0.0033(11) -0.0020(11)
C5D 0.0274(15) 0.0204(15) 0.0319(16) 0.0005(12) 0.0027(12) -0.0067(12)
C6D 0.0252(15) 0.0226(14) 0.0206(14) -0.0039(11) 0.0032(11) -0.0051(11)
C7D 0.0236(14) 0.0203(14) 0.0226(14) -0.0043(11) -0.0009(11) 0.0056(11)
C8D 0.0234(14) 0.0177(13) 0.0202(13) -0.0043(10) -0.0017(11) -0.0011(10)
C9D 0.0177(13) 0.0235(14) 0.0173(13) -0.0030(11) -0.0018(10) 0.0054(10)

loop_
_atom_type_symbol
_atom_type_description
_atom_type_scat_dispersion_real
_atom_type_scat_dispersion_imag
_atom_type_scat_source
C C 0.0033 0.0016 'International Tables Vol C Tables 4.2.6.8 and 6.1.1.4'
H H 0.0000 0.0000 'International Tables Vol C Tables 4.2.6.8 and 6.1.1.4'
O O 0.0106 0.0060 'International Tables Vol C Tables 4.2.6.8 and 6.1.1.4'
F F 0.0171 0.0103 'International Tables Vol C Tables 4.2.6.8 and 6.1.1.4'
S S 0.1246 0.1234 'International Tables Vol C Tables 4.2.6.8 and 6.1.1.4'
Mn Mn 0.3368 0.7283 'International Tables Vol C Tables 4.2.6.8 and 6.1.1.4'

loop_
_geom_angle_atom_site_label_1
_geom_angle_atom_site_label_2
_geom_angle_atom_site_label_3
_geom_angle
C8A Mn1A C9A 90.15(13)
C8A Mn1A C7A 91.74(13)
C9A Mn1A C7A 91.13(13)
C8A Mn1A S1D 94.27(9)
C9A Mn1A S1D 89.86(10)
C7A Mn1A S1D 173.91(9)
C8A Mn1A S1B 89.26(9)
C9A Mn1A S1B 169.64(9)
C7A Mn1A S1B 99.23(9)
S1D Mn1A S1B 79.87(2)
C8A Mn1A S1A 165.80(9)
C9A Mn1A S1A 101.40(9)
C7A Mn1A S1A 96.21(9)
S1D Mn1A S1A 77.71(2)
S1B Mn1A S1A 77.88(2)
C1A S1A Mn1C 113.74(9)
C1A S1A Mn1B 120.24(9)
Mn1C S1A Mn1B 98.99(3)
C1A S1A Mn1A 118.88(9)
Mn1C S1A Mn1A 101.48(3)
Mn1B S1A Mn1A 100.09(3)
C2A C1A C6A 120.1(3)
C2A C1A S1A 121.1(2)
C6A C1A S1A 118.7(2)
C1A C2A C3A 120.3(3)
C1A C2A H2A 122(2)
C3A C2A H2A 117(2)
C4A C3A C2A 117.9(3)
C4A C3A H3A 121(2)
C2A C3A H3A 121(2)
F1A C4A C5A 118.5(3)
F1A C4A C3A 118.5(3)
C5A C4A C3A 123.0(3)
C4A C5A C6A 118.6(3)
C4A C5A H5A 120(2)
C6A C5A H5A 121(2)
C1A C6A C5A 120.0(3)
C1A C6A H6A 118.7(17)
C5A C6A H6A 121.2(17)
O1A C7A Mn1A 176.5(3)
O2A C8A Mn1A 177.8(3)
O3A C9A Mn1A 175.2(3)
C9B Mn1B C8B 89.04(13)
C9B Mn1B C7B 92.25(12)
C8B Mn1B C7B 91.79(13)
C9B Mn1B S1B 95.22(9)
C8B Mn1B S1B 90.29(10)
C7B Mn1B S1B 172.28(9)
C9B Mn1B S1C 169.48(9)
C8B Mn1B S1C 98.76(9)
C7B Mn1B S1C 94.54(8)
S1B Mn1B S1C 77.79(2)
C9B Mn1B S1A 91.84(9)
C8B Mn1B S1A 168.80(10)
C7B Mn1B S1A 99.33(9)
S1B Mn1B S1A 78.51(2)
S1C Mn1B S1A 79.15(2)
C1B S1B Mn1B 112.83(9)
C1B S1B Mn1A 119.47(9)
Mn1B S1B Mn1A 101.68(3)
C1B S1B Mn1D 119.86(9)
Mn1B S1B Mn1D 101.15(3)
Mn1A S1B Mn1D 98.74(3)
C2B C1B C6B 119.9(2)
C2B C1B S1B 120.4(2)
C6B C1B S1B 119.5(2)
C1B C2B C3B 120.3(3)
C1B C2B H2B 120.3(19)
C3B C2B H2B 119.4(19)
C4B C3B C2B 118.2(3)
C4B C3B H3B 118.8(18)
C2B C3B H3B 122.9(18)
F1B C4B C5B 118.9(3)
F1B C4B C3B 118.0(3)
C5B C4B C3B 123.1(3)
C4B C5B C6B 118.6(3)
C4B C5B H5B 124(2)
C6B C5B H5B 118(2)
C5B C6B C1B 119.8(3)
C5B C6B H6B 116.6(18)
C1B C6B H6B 123.5(18)
O1B C7B Mn1B 177.9(3)
O2B C8B Mn1B 174.8(3)
O3B C9B Mn1B 178.6(3)
C7C Mn1C C8C 90.09(12)
C7C Mn1C C9C 91.66(12)
C8C Mn1C C9C 91.06(12)
C7C Mn1C S1A 95.63(9)
C8C Mn1C S1A 90.38(9)
C9C Mn1C S1A 172.56(9)
C7C Mn1C S1C 89.21(9)
C8C Mn1C S1C 169.90(10)
C9C Mn1C S1C 99.03(9)
S1A Mn1C S1C 79.66(2)
C7C Mn1C S1D 166.29(9)
C8C Mn1C S1D 101.88(9)
C9C Mn1C S1D 94.74(9)
S1A Mn1C S1D 77.82(2)
S1C Mn1C S1D 77.83(2)
C1C S1C Mn1D 113.74(9)
C1C S1C Mn1C 118.76(9)
Mn1D S1C Mn1C 101.76(3)
C1C S1C Mn1B 119.09(9)
Mn1D S1C Mn1B 101.61(3)
Mn1C S1C Mn1B 98.94(3)
C6C C1C C2C 120.2(2)
C6C C1C S1C 120.3(2)
C2C C1C S1C 119.4(2)
C3C C2C C1C 120.0(3)
C3C C2C H2C 118.0(17)
C1C C2C H2C 122.0(17)
C4C C3C C2C 118.1(3)
C4C C3C H3C 119.9(19)
C2C C3C H3C 122.0(19)
F1C C4C C5C 117.9(2)
F1C C4C C3C 118.8(2)
C5C C4C C3C 123.4(2)
C4C C5C C6C 118.0(3)
C4C C5C H5C 119.9(19)
C6C C5C H5C 121.9(19)
C1C C6C C5C 120.3(2)
C1C C6C H6C 117.9(17)
C5C C6C H6C 121.7(17)
O1C C7C Mn1C 177.9(3)
O2C C8C Mn1C 175.6(3)
O3C C9C Mn1C 176.4(3)
C9D Mn1D C8D 91.45(12)
C9D Mn1D C7D 91.18(12)
C8D Mn1D C7D 89.82(12)
C9D Mn1D S1C 173.04(9)
C8D Mn1D S1C 94.94(9)
C7D Mn1D S1C 91.60(9)
C9D Mn1D S1D 98.67(9)
C8D Mn1D S1D 91.17(9)
C7D Mn1D S1D 170.07(9)
S1C Mn1D S1D 78.47(2)
C9D Mn1D S1B 95.51(8)
C8D Mn1D S1B 168.86(9)
C7D Mn1D S1B 98.71(9)
S1C Mn1D S1B 77.77(2)
S1D Mn1D S1B 79.20(2)
C1D S1D Mn1A 115.10(9)
C1D S1D Mn1D 119.76(9)
Mn1A S1D Mn1D 98.98(3)
C1D S1D Mn1C 118.04(9)
Mn1A S1D Mn1C 101.59(3)
Mn1D S1D Mn1C 100.04(3)
C2D C1D C6D 119.8(3)
C2D C1D S1D 119.2(2)
C6D C1D S1D 121.0(2)
C1D C2D C3D 120.3(3)
C1D C2D H2D 121.2(19)
C3D C2D H2D 118.3(19)
C4D C3D C2D 118.6(3)
C4D C3D H3D 120(2)
C2D C3D H3D 122(2)
F1D C4D C3D 118.9(3)
F1D C4D C5D 119.1(3)
C3D C4D C5D 122.0(3)
C4D C5D C6D 119.3(3)
C4D C5D H5D 117(2)
C6D C5D H5D 124(2)
C5D C6D C1D 119.9(3)
C5D C6D H6D 120.0(19)
C1D C6D H6D 120.0(19)
O1D C7D Mn1D 175.8(3)
O2D C8D Mn1D 179.0(3)
O3D C9D Mn1D 178.4(3)

loop_
_geom_bond_atom_site_label_1
_geom_bond_atom_site_label_2
_geom_bond_distance
Mn1A C8A 1.811(3)
Mn1A C9A 1.815(3)
Mn1A C7A 1.820(3)
Mn1A S1D 2.3775(7)
Mn1A S1B 2.3796(7)
Mn1A S1A 2.4188(7)
S1A C1A 1.794(3)
S1A Mn1C 2.3763(7)
S1A Mn1B 2.3910(7)
F1A C4A 1.359(3)
O1A C7A 1.144(4)
O2A C8A 1.143(4)
O3A C9A 1.140(3)
C1A C2A 1.381(4)
C1A C6A 1.384(4)
C2A C3A 1.394(4)
C2A H2A 0.93(3)
C3A C4A 1.378(4)
C3A H3A 0.88(4)
C4A C5A 1.361(4)
C5A C6A 1.392(4)
C5A H5A 0.90(4)
C6A H6A 0.99(3)
Mn1B C9B 1.812(3)
Mn1B C8B 1.813(3)
Mn1B C7B 1.818(3)
Mn1B S1B 2.3753(8)
Mn1B S1C 2.3901(7)
S1B C1B 1.794(3)
S1B Mn1D 2.3984(7)
F1B C4B 1.361(3)
O1B C7B 1.141(3)
O2B C8B 1.138(3)
O3B C9B 1.144(3)
C1B C2B 1.388(4)
C1B C6B 1.394(4)
C2B C3B 1.389(4)
C2B H2B 0.93(3)
C3B C4B 1.372(4)
C3B H3B 0.94(3)
C4B C5B 1.370(4)
C5B C6B 1.388(4)
C5B H5B 0.93(3)
C6B H6B 0.98(3)
Mn1C C7C 1.805(3)
Mn1C C8C 1.818(3)
Mn1C C9C 1.819(3)
Mn1C S1C 2.3789(7)
Mn1C S1D 2.4141(7)
S1C C1C 1.791(3)
S1C Mn1D 2.3680(7)
F1C C4C 1.362(3)
O1C C7C 1.144(3)
O2C C8C 1.142(3)
O3C C9C 1.142(3)
C1C C6C 1.383(4)
C1C C2C 1.394(4)
C2C C3C 1.389(4)
C2C H2C 0.98(3)
C3C C4C 1.376(4)
C3C H3C 0.89(3)
C4C C5C 1.373(4)
C5C C6C 1.392(4)
C5C H5C 0.93(3)
C6C H6C 0.96(3)
Mn1D C9D 1.813(3)
Mn1D C8D 1.813(3)
Mn1D C7D 1.813(3)
Mn1D S1D 2.3921(7)
S1D C1D 1.791(3)
F1D C4D 1.361(3)
O1D C7D 1.139(3)
O2D C8D 1.140(3)
O3D C9D 1.147(3)
C1D C2D 1.380(4)
C1D C6D 1.391(4)
C2D C3D 1.392(4)
C2D H2D 0.98(4)
C3D C4D 1.369(4)
C3D H3D 0.86(3)
C4D C5D 1.371(4)
C5D C6D 1.380(4)
C5D H5D 0.89(3)
C6D H6D 0.93(3)
